data_1553235
loop_
_publ_author_name
'Song, Lu'
'Luo, Sanzhong'
'Cheng, Jin-Pei'

_publ_section_title
;
 Visible-light promoted intermolecular halofunctionalization of alkenes
 with N-halogen saccharins
;
_journal_issue 4
_journal_name_full 'Organic Chemistry Frontiers'
_journal_page_first 447
_journal_paper_doi 10.1039/C5QO00432B
_journal_volume 3
_journal_year 2016
_chemical_formula_moiety 'C16 H14 Br N O3 S'
_chemical_formula_sum 'C16 H14 Br N O3 S'
_chemical_formula_weight 380.25
_space_group_crystal_system monoclinic
_space_group_IT_number 14
_space_group_name_Hall '-P 2ybc'
_space_group_name_H-M_alt 'P 1 21/c 1'
_atom_sites_solution_hydrogens geom
_audit_creation_date 2014-08-19
_audit_creation_method
;
Olex2 1.2
(compiled 2013.12.10 svn.r2850 for OlexSys, GUI svn.r4736)
;
_audit_update_record
;
2015-10-08 deposited with the CCDC.
2016-01-25 downloaded from the CCDC.
;
_cell_angle_alpha 90
_cell_angle_beta 97.60(3)
_cell_angle_gamma 90
_cell_formula_units_Z 4
_cell_length_a 11.830(2)
_cell_length_b 9.2659(19)
_cell_length_c 14.590(3)
_cell_measurement_reflns_used 5307
_cell_measurement_temperature 173.1500
_cell_measurement_theta_max 31.4309
_cell_measurement_theta_min 2.1980
_cell_volume 1585.2(5)
_computing_cell_refinement 'CrystalClear (Rigaku Inc., 2007)'
_computing_data_collection 'CrystalClear (Rigaku Inc., 2007)'
_computing_data_reduction 'CrystalClear (Rigaku Inc., 2007)'
_computing_molecular_graphics 'Olex2 (Dolomanov et al., 2009)'
_computing_publication_material 'Olex2 (Dolomanov et al., 2009)'
_computing_structure_refinement 'SHELXL (Sheldrick, 2013)'
_computing_structure_solution
;
'SHELXS (Sheldrick, 2013)'
;
_diffrn_ambient_temperature 173.1500
_diffrn_detector_area_resol_mean 28.5714
_diffrn_measured_fraction_theta_full 0.995
_diffrn_measured_fraction_theta_max 0.995
_diffrn_measurement_device
;
Saturn724+ (2x2 bin mode)
;
_diffrn_measurement_device_details
;
AFC10: Fixed Chi 2 circle
;
_diffrn_measurement_device_type 'Saturn724+ CCD'
_diffrn_measurement_method '\w scans at fixed \c = 45\%'
_diffrn_orient_matrix_type d*Trek
_diffrn_orient_matrix_UB_11 -0.0810
_diffrn_orient_matrix_UB_12 0.0258
_diffrn_orient_matrix_UB_13 -0.0066
_diffrn_orient_matrix_UB_21 0.0260
_diffrn_orient_matrix_UB_22 0.0938
_diffrn_orient_matrix_UB_23 0.0467
_diffrn_orient_matrix_UB_31 0.0049
_diffrn_orient_matrix_UB_32 0.0297
_diffrn_orient_matrix_UB_33 -0.0623
_diffrn_radiation_detector CCD
_diffrn_radiation_monochromator 'Graphite Monochromator'
_diffrn_radiation_type MoK\a
_diffrn_radiation_wavelength 0.71073
_diffrn_reflns_av_R_equivalents 0.0395
_diffrn_reflns_av_unetI/netI 0.0357
_diffrn_reflns_Laue_measured_fraction_full 0.995
_diffrn_reflns_Laue_measured_fraction_max 0.995
_diffrn_reflns_limit_h_max 15
_diffrn_reflns_limit_h_min -15
_diffrn_reflns_limit_k_max 12
_diffrn_reflns_limit_k_min -11
_diffrn_reflns_limit_l_max 18
_diffrn_reflns_limit_l_min -15
_diffrn_reflns_number 10495
_diffrn_reflns_point_group_measured_fraction_full 0.995
_diffrn_reflns_point_group_measured_fraction_max 0.995
_diffrn_reflns_theta_full 26.000
_diffrn_reflns_theta_max 27.474
_diffrn_reflns_theta_min 2.611
_diffrn_source 'Sealed Tube'
_diffrn_source_current 30.0000
_diffrn_source_power 1.5000
_diffrn_source_voltage 50.0000
_exptl_absorpt_coefficient_mu 2.736
_exptl_absorpt_correction_T_max 1
_exptl_absorpt_correction_T_min 0.52992
_exptl_absorpt_correction_type multi-scan
_exptl_absorpt_process_details 'CrystalClear (Rigaku Inc., 2007)'
_exptl_crystal_colour Colorless
_exptl_crystal_density_diffrn 1.593
_exptl_crystal_description block
_exptl_crystal_F_000 768
_exptl_crystal_size_max 0.619
_exptl_crystal_size_mid 0.28
_exptl_crystal_size_min 0.212
_refine_diff_density_max 0.334
_refine_diff_density_min -0.382
_refine_diff_density_rms 0.068
_refine_ls_extinction_method none
_refine_ls_goodness_of_fit_ref 1.155
_refine_ls_hydrogen_treatment constr
_refine_ls_matrix_type full
_refine_ls_number_parameters 200
_refine_ls_number_reflns 3618
_refine_ls_number_restraints 0
_refine_ls_restrained_S_all 1.155
_refine_ls_R_factor_all 0.0436
_refine_ls_R_factor_gt 0.0387
_refine_ls_shift/su_max 0.001
_refine_ls_shift/su_mean 0.000
_refine_ls_structure_factor_coef Fsqd
_refine_ls_weighting_details 'w=1/[\s^2^(Fo^2^)+(0.0222P)^2^+1.4615P] where P=(Fo^2^+2Fc^2^)/3'
_refine_ls_weighting_scheme calc
_refine_ls_wR_factor_gt 0.0787
_refine_ls_wR_factor_ref 0.0807
_reflns_Friedel_coverage 0.000
_reflns_number_gt 3329
_reflns_number_total 3618
_reflns_threshold_expression 'I > 2\s(I)'
_cod_data_source_file c5qo00432b2.cif
_cod_data_source_block sa3564
_cod_database_code 1553235
_shelxl_version_number 2013-4
_shelx_space_group_comment
;
The symmetry employed for this shelxl refinement is uniquely defined
by the following loop, which should always be used as a source of
symmetry information in preference to the above space-group names.
They are only intended as comments.
;
_diffrn_number_total 3846
_olex2_refinement_description
;
1. Fixed Uiso
 At 1.2 times of:
  All C(H) groups, All C(H,H) groups
 At 1.5 times of:
  All C(H,H,H) groups
2.a Ternary CH refined with riding coordinates:
 C1(H1)
2.b Secondary CH2 refined with riding coordinates:
 C9(H9A,H9B)
2.c Aromatic/amide H refined with riding coordinates:
 C3(H3), C4(H4), C6(H6), C7(H7), C13(H13), C14(H14), C15(H15), C16(H16)
2.d Idealised Me refined as rotating group:
 C8(H8A,H8B,H8C)
;

loop_
_space_group_symop_operation_xyz
'x, y, z'
'-x, y+1/2, -z+1/2'
'-x, -y, -z'
'x, -y-1/2, z-1/2'

loop_
_atom_site_label
_atom_site_type_symbol
_atom_site_fract_x
_atom_site_fract_y
_atom_site_fract_z
_atom_site_U_iso_or_equiv
_atom_site_adp_type
_atom_site_occupancy
_atom_site_site_symmetry_order
_atom_site_calc_flag
_atom_site_refinement_flags_posn
Br1 Br 0.88179(2) 0.64653(3) 0.47358(2) 0.03240(9) Uani 1 1 d .
S1 S 0.69753(5) 1.01861(7) 0.77189(4) 0.02437(14) Uani 1 1 d .
O1 O 0.87718(14) 0.92290(18) 0.59173(11) 0.0222(4) Uani 1 1 d .
O2 O 0.73606(17) 1.1270(2) 0.83841(13) 0.0355(5) Uani 1 1 d .
O3 O 0.62580(17) 0.9072(2) 0.80010(15) 0.0383(5) Uani 1 1 d .
N1 N 0.80809(17) 0.9429(2) 0.73166(14) 0.0236(4) Uani 1 1 d .
C1 C 0.9616(2) 0.8168(3) 0.63404(16) 0.0222(5) Uani 1 1 d .
H1 H 0.9243 0.7474 0.6709 0.027 Uiso 1 1 calc R
C2 C 1.0579(2) 0.8901(3) 0.69439(17) 0.0217(5) Uani 1 1 d .
C3 C 1.0907(2) 0.8424(3) 0.78397(17) 0.0256(5) Uani 1 1 d .
H3 H 1.0499 0.7692 0.8083 0.031 Uiso 1 1 calc R
C4 C 1.1841(2) 0.9035(3) 0.83761(18) 0.0316(6) Uani 1 1 d .
H4 H 1.2055 0.8700 0.8975 0.038 Uiso 1 1 calc R
C5 C 1.2462(2) 1.0134(3) 0.80359(19) 0.0300(6) Uani 1 1 d .
C6 C 1.2115(2) 1.0629(3) 0.71405(19) 0.0299(6) Uani 1 1 d .
H6 H 1.2513 1.1377 0.6903 0.036 Uiso 1 1 calc R
C7 C 1.1188(2) 1.0023(3) 0.66011(17) 0.0258(5) Uani 1 1 d .
H7 H 1.0969 1.0366 0.6005 0.031 Uiso 1 1 calc R
C8 C 1.3487(3) 1.0777(4) 0.8621(2) 0.0447(8) Uani 1 1 d .
H8A H 1.3435 1.0601 0.9262 0.067 Uiso 1 1 calc GR
H8B H 1.3510 1.1798 0.8513 0.067 Uiso 1 1 calc GR
H8C H 1.4170 1.0340 0.8459 0.067 Uiso 1 1 calc GR
C9 C 1.0047(2) 0.7400(3) 0.55420(17) 0.0269(5) Uani 1 1 d .
H9A H 1.0604 0.6680 0.5781 0.032 Uiso 1 1 calc R
H9B H 1.0424 0.8091 0.5185 0.032 Uiso 1 1 calc R
C10 C 0.8028(2) 0.9708(2) 0.64449(16) 0.0208(5) Uani 1 1 d .
C11 C 0.7061(2) 1.0584(3) 0.59983(16) 0.0221(5) Uani 1 1 d .
C12 C 0.6367(2) 1.0949(3) 0.66547(17) 0.0238(5) Uani 1 1 d .
C13 C 0.5392(2) 1.1754(3) 0.6450(2) 0.0354(6) Uani 1 1 d .
H13 H 0.4933 1.1987 0.6900 0.043 Uiso 1 1 calc R
C14 C 0.5124(3) 1.2202(4) 0.5536(2) 0.0447(8) Uani 1 1 d .
H14 H 0.4471 1.2751 0.5368 0.054 Uiso 1 1 calc R
C15 C 0.5813(3) 1.1845(4) 0.4872(2) 0.0419(7) Uani 1 1 d .
H15 H 0.5612 1.2159 0.4267 0.050 Uiso 1 1 calc R
C16 C 0.6796(2) 1.1030(3) 0.50902(18) 0.0319(6) Uani 1 1 d .
H16 H 0.7258 1.0794 0.4644 0.038 Uiso 1 1 calc R

loop_
_atom_site_aniso_label
_atom_site_aniso_U_11
_atom_site_aniso_U_22
_atom_site_aniso_U_33
_atom_site_aniso_U_23
_atom_site_aniso_U_13
_atom_site_aniso_U_12
Br1 0.03848(17) 0.02857(14) 0.02786(15) -0.00484(10) -0.00408(11) -0.00180(11)
S1 0.0221(3) 0.0284(3) 0.0239(3) 0.0040(2) 0.0078(2) 0.0025(2)
O1 0.0192(8) 0.0265(9) 0.0210(8) -0.0006(7) 0.0036(7) 0.0053(7)
O2 0.0376(11) 0.0452(11) 0.0245(9) -0.0076(8) 0.0068(8) 0.0020(9)
O3 0.0337(11) 0.0369(10) 0.0478(12) 0.0129(9) 0.0183(9) -0.0013(9)
N1 0.0209(10) 0.0267(10) 0.0240(10) 0.0023(8) 0.0058(8) 0.0039(9)
C1 0.0214(12) 0.0210(11) 0.0237(12) -0.0007(9) 0.0012(10) 0.0049(9)
C2 0.0193(12) 0.0219(11) 0.0241(12) -0.0043(9) 0.0041(9) 0.0056(9)
C3 0.0292(13) 0.0241(12) 0.0239(12) 0.0001(9) 0.0053(10) 0.0009(10)
C4 0.0358(15) 0.0322(13) 0.0252(13) -0.0029(11) -0.0025(11) 0.0061(12)
C5 0.0263(13) 0.0297(13) 0.0332(14) -0.0113(11) 0.0014(11) 0.0037(11)
C6 0.0248(13) 0.0281(13) 0.0373(15) -0.0055(11) 0.0055(11) -0.0024(11)
C7 0.0265(13) 0.0262(12) 0.0248(12) 0.0001(10) 0.0042(10) 0.0014(10)
C8 0.0326(16) 0.0504(19) 0.0480(18) -0.0131(15) -0.0064(14) -0.0057(14)
C9 0.0238(13) 0.0288(13) 0.0273(13) -0.0059(10) 0.0002(10) 0.0048(10)
C10 0.0187(11) 0.0202(11) 0.0232(11) -0.0009(9) 0.0019(9) -0.0020(9)
C11 0.0198(12) 0.0236(11) 0.0228(12) 0.0004(9) 0.0021(9) 0.0010(10)
C12 0.0213(12) 0.0250(12) 0.0256(12) 0.0022(10) 0.0044(10) 0.0024(10)
C13 0.0304(14) 0.0402(15) 0.0372(15) 0.0032(12) 0.0101(12) 0.0134(12)
C14 0.0342(16) 0.0552(19) 0.0449(17) 0.0117(15) 0.0065(14) 0.0223(15)
C15 0.0411(17) 0.0580(19) 0.0260(14) 0.0109(13) 0.0028(13) 0.0198(15)
C16 0.0315(14) 0.0382(15) 0.0260(13) 0.0019(11) 0.0041(11) 0.0088(12)

loop_
_atom_type_symbol
_atom_type_description
_atom_type_scat_dispersion_real
_atom_type_scat_dispersion_imag
_atom_type_scat_source
C C 0.0033 0.0016 'International Tables Vol C Tables 4.2.6.8 and 6.1.1.4'
H H 0.0000 0.0000 'International Tables Vol C Tables 4.2.6.8 and 6.1.1.4'
Br Br -0.2901 2.4595 'International Tables Vol C Tables 4.2.6.8 and 6.1.1.4'
N N 0.0061 0.0033 'International Tables Vol C Tables 4.2.6.8 and 6.1.1.4'
O O 0.0106 0.0060 'International Tables Vol C Tables 4.2.6.8 and 6.1.1.4'
S S 0.1246 0.1234 'International Tables Vol C Tables 4.2.6.8 and 6.1.1.4'

loop_
_geom_angle_atom_site_label_1
_geom_angle_atom_site_label_2
_geom_angle_atom_site_label_3
_geom_angle
O2 S1 O3 117.37(13)
O2 S1 N1 110.00(12)
O2 S1 C12 111.81(12)
O3 S1 N1 108.78(11)
O3 S1 C12 110.66(13)
N1 S1 C12 96.10(11)
C10 O1 C1 116.49(18)
C10 N1 S1 109.04(17)
O1 C1 C2 111.22(19)
O1 C1 C9 105.65(19)
C2 C1 C9 111.0(2)
C3 C2 C1 120.3(2)
C3 C2 C7 118.8(2)
C7 C2 C1 120.9(2)
C2 C3 C4 120.3(2)
C5 C4 C3 121.2(3)
C4 C5 C6 118.3(2)
C4 C5 C8 120.8(3)
C6 C5 C8 121.0(3)
C7 C6 C5 120.9(3)
C6 C7 C2 120.5(2)
C1 C9 Br1 112.00(17)
O1 C10 C11 117.6(2)
N1 C10 O1 123.9(2)
N1 C10 C11 118.5(2)
C12 C11 C10 108.9(2)
C12 C11 C16 120.7(2)
C16 C11 C10 130.5(2)
C11 C12 S1 107.49(18)
C13 C12 S1 129.8(2)
C13 C12 C11 122.7(2)
C12 C13 C14 116.6(3)
C15 C14 C13 121.2(3)
C14 C15 C16 121.5(3)
C11 C16 C15 117.3(2)

loop_
_geom_bond_atom_site_label_1
_geom_bond_atom_site_label_2
_geom_bond_distance
Br1 C9 1.948(3)
S1 O2 1.429(2)
S1 O3 1.431(2)
S1 N1 1.658(2)
S1 C12 1.770(3)
O1 C1 1.477(3)
O1 C10 1.320(3)
N1 C10 1.291(3)
C1 C2 1.505(3)
C1 C9 1.510(3)
C2 C3 1.386(3)
C2 C7 1.396(4)
C3 C4 1.388(4)
C4 C5 1.385(4)
C5 C6 1.394(4)
C5 C8 1.510(4)
C6 C7 1.381(4)
C10 C11 1.482(3)
C11 C12 1.383(3)
C11 C16 1.384(3)
C12 C13 1.373(4)
C13 C14 1.394(4)
C14 C15 1.385(4)
C15 C16 1.388(4)

loop_
_geom_torsion_atom_site_label_1
_geom_torsion_atom_site_label_2
_geom_torsion_atom_site_label_3
_geom_torsion_atom_site_label_4
_geom_torsion
S1 N1 C10 O1 -178.40(18)
S1 N1 C10 C11 -0.1(3)
S1 C12 C13 C14 -179.6(2)
O1 C1 C2 C3 129.6(2)
O1 C1 C2 C7 -53.3(3)
O1 C1 C9 Br1 -58.5(2)
O1 C10 C11 C12 178.5(2)
O1 C10 C11 C16 -1.3(4)
O2 S1 N1 C10 -115.79(18)
O2 S1 C12 C11 114.36(19)
O2 S1 C12 C13 -66.2(3)
O3 S1 N1 C10 114.37(19)
O3 S1 C12 C11 -112.79(19)
O3 S1 C12 C13 66.7(3)
N1 S1 C12 C11 -0.06(19)
N1 S1 C12 C13 179.4(3)
N1 C10 C11 C12 0.1(3)
N1 C10 C11 C16 -179.7(3)
C1 O1 C10 N1 8.0(3)
C1 O1 C10 C11 -170.35(19)
C1 C2 C3 C4 175.7(2)
C1 C2 C7 C6 -175.9(2)
C2 C1 C9 Br1 -179.11(16)
C2 C3 C4 C5 0.4(4)
C3 C2 C7 C6 1.2(4)
C3 C4 C5 C6 0.8(4)
C3 C4 C5 C8 -179.1(3)
C4 C5 C6 C7 -1.0(4)
C5 C6 C7 C2 0.0(4)
C7 C2 C3 C4 -1.4(4)
C8 C5 C6 C7 178.9(3)
C9 C1 C2 C3 -113.1(3)
C9 C1 C2 C7 64.0(3)
C10 O1 C1 C2 -80.1(3)
C10 O1 C1 C9 159.4(2)
C10 C11 C12 S1 0.0(2)
C10 C11 C12 C13 -179.5(2)
C10 C11 C16 C15 179.5(3)
C11 C12 C13 C14 -0.2(4)
C12 S1 N1 C10 0.10(19)
C12 C11 C16 C15 -0.2(4)
C12 C13 C14 C15 0.1(5)
C13 C14 C15 C16 -0.1(5)
C14 C15 C16 C11 0.1(5)
C16 C11 C12 S1 179.8(2)
C16 C11 C12 C13 0.2(4)
